data_4121582
loop_
_publ_author_name
'Akerman, Kate J.'
'Fagenson, Alexander M.'
'Cyril, Vidusha'
'Taylor, Michael'
'Muller, Mark T.'
'Akerman, Matthew P.'
'Munro, Orde Q.'

_publ_section_title
;
 Gold(III) Macrocycles: Nucleotide-Specific Unconventional Catalytic
 Inhibitors of Human Topoisomerase I.
;
_journal_issue 15
_journal_name_full 'Journal of the American Chemical Society'
_journal_page_first 5670
_journal_paper_doi 10.1021/ja412350f
_journal_volume 136
_journal_year 2014
_chemical_formula_moiety 'C21 H16 Au N6, F6 P'
_chemical_formula_sum 'C21 H16 Au F6 N6 P'
_chemical_formula_weight 694.33
_chemical_name_systematic
;
 ?
;
_space_group_IT_number 13
_symmetry_cell_setting monoclinic
_symmetry_space_group_name_Hall '-P 2yc'
_symmetry_space_group_name_H-M 'P 1 2/c 1'
_atom_sites_solution_hydrogens geom
_atom_sites_solution_primary direct
_atom_sites_solution_secondary difmap
_audit_creation_method SHELXL-97
_cell_angle_alpha 90.000
_cell_angle_beta 105.675(5)
_cell_angle_gamma 90.000
_cell_formula_units_Z 4
_cell_length_a 16.473(5)
_cell_length_b 6.980(5)
_cell_length_c 18.804(5)
_cell_measurement_reflns_used 6684
_cell_measurement_temperature 173(2)
_cell_measurement_theta_max 25.9974
_cell_measurement_theta_min 2.9511
_cell_volume 2081.7(17)
_computing_cell_refinement
;
CrysAlis RED, Oxford Diffraction Ltd.,
Version 1.171.33.55 (release 05-01-2010 CrysAlis171 .NET)
(compiled Jan  5 2010,16:28:46)
;
_computing_data_collection
;
CrysAlis CCD, Oxford Diffraction Ltd.,
Version 1.171.33.55 (release 05-01-2010 CrysAlis171 .NET)
(compiled Jan  5 2010,16:28:46)
;
_computing_data_reduction
;
CrysAlis RED, Oxford Diffraction Ltd.,
Version 1.171.33.55 (release 05-01-2010 CrysAlis171 .NET)
(compiled Jan  5 2010,16:28:46)
;
_computing_molecular_graphics Mercury
_computing_publication_material 'WINGX (farrugia, 1999)'
_computing_structure_refinement 'SHELXL-97 (Sheldrick, 1997)'
_computing_structure_solution 'SHELXS-97 (Sheldrick, 1997)'
_diffrn_ambient_temperature 173(2)
_diffrn_detector_area_resol_mean 8.4190
_diffrn_measured_fraction_theta_full 0.998
_diffrn_measured_fraction_theta_max 0.980
_diffrn_measurement_device_type 'Xcalibur, Sapphire2, large Be window'
_diffrn_radiation_monochromator graphite
_diffrn_radiation_source 'Enhance (Mo) X-ray Source'
_diffrn_radiation_type MoK\a
_diffrn_radiation_wavelength 0.71073
_diffrn_reflns_av_R_equivalents 0.0603
_diffrn_reflns_av_sigmaI/netI 0.0550
_diffrn_reflns_limit_h_max 20
_diffrn_reflns_limit_h_min -19
_diffrn_reflns_limit_k_max 8
_diffrn_reflns_limit_k_min -6
_diffrn_reflns_limit_l_max 22
_diffrn_reflns_limit_l_min -22
_diffrn_reflns_number 14581
_diffrn_reflns_theta_full 25.00
_diffrn_reflns_theta_max 25.97
_diffrn_reflns_theta_min 2.92
_exptl_absorpt_coefficient_mu 7.223
_exptl_absorpt_correction_T_max 1.00000
_exptl_absorpt_correction_T_min 0.49688
_exptl_absorpt_correction_type multi-scan
_exptl_absorpt_process_details
;
CrysAlis RED, Oxford Diffraction Ltd.,
Version 1.171.33.55 (release 05-01-2010 CrysAlis171 .NET)
(compiled Jan  5 2010,16:28:46)
Empirical absorption correction using spherical harmonics,
 implemented in SCALE3 ABSPACK scaling algorithm.
;
_exptl_crystal_colour red-orange
_exptl_crystal_density_diffrn 2.215
_exptl_crystal_density_method 'not measured'
_exptl_crystal_description needle
_exptl_crystal_F_000 1328
_exptl_crystal_size_max 0.50
_exptl_crystal_size_mid 0.02
_exptl_crystal_size_min 0.01
_refine_diff_density_max 2.282
_refine_diff_density_min -1.453
_refine_diff_density_rms 0.150
_refine_ls_extinction_method none
_refine_ls_goodness_of_fit_ref 0.940
_refine_ls_hydrogen_treatment constr
_refine_ls_matrix_type full
_refine_ls_number_parameters 316
_refine_ls_number_reflns 4010
_refine_ls_number_restraints 0
_refine_ls_restrained_S_all 0.940
_refine_ls_R_factor_all 0.0452
_refine_ls_R_factor_gt 0.0320
_refine_ls_shift/su_max 0.001
_refine_ls_shift/su_mean 0.000
_refine_ls_structure_factor_coef Fsqd
_refine_ls_weighting_details 'calc w=1/[\s^2^(Fo^2^)+(0.0391P)^2^+0.0000P] where P=(Fo^2^+2Fc^2^)/3'
_refine_ls_weighting_scheme calc
_refine_ls_wR_factor_gt 0.0703
_refine_ls_wR_factor_ref 0.0733
_reflns_number_gt 3153
_reflns_number_total 4010
_reflns_threshold_expression >2sigma(I)
_cod_data_source_file ja412350f_si_001.cif
_cod_data_source_block Cpd_1_(Pr_bridge)
_cod_depositor_comments 'Adding full bibliography for 4121582--4121584.cif.'
_cod_original_sg_symbol_H-M P2/c
_cod_database_code 4121582

loop_
_symmetry_equiv_pos_as_xyz
'x, y, z'
'-x, y, -z+1/2'
'-x, -y, -z'
'x, -y, z-1/2'

loop_
_atom_site_label
_atom_site_type_symbol
_atom_site_fract_x
_atom_site_fract_y
_atom_site_fract_z
_atom_site_U_iso_or_equiv
_atom_site_adp_type
_atom_site_occupancy
_atom_site_symmetry_multiplicity
_atom_site_calc_flag
_atom_site_refinement_flags
Au1 Au 0.725241(13) 0.38527(3) 0.061303(12) 0.02088(8) Uani 1 1 d .
P P 0.90256(10) 0.0842(2) -0.15054(9) 0.0263(4) Uani 1 1 d .
N1 N 0.6499(3) 0.3010(7) 0.1223(2) 0.0213(11) Uani 1 1 d .
N4 N 0.6441(3) 0.3727(6) -0.0375(3) 0.0207(10) Uani 1 1 d .
N6 N 0.4229(3) 0.2414(6) -0.0862(2) 0.0177(10) Uani 1 1 d .
C14 C 0.4957(3) 0.2643(7) -0.0338(3) 0.0151(12) Uani 1 1 d .
F5 F 1.0026(2) 0.0800(6) -0.1272(2) 0.0495(11) Uani 1 1 d .
F6 F 0.8982(3) -0.1321(5) -0.1206(2) 0.0464(10) Uani 1 1 d .
N2 N 0.8102(3) 0.3892(7) 0.1603(3) 0.0314(13) Uani 1 1 d .
C15 C 0.4990(3) 0.2274(7) 0.0440(3) 0.0169(12) Uani 1 1 d .
N5 N 0.4292(3) 0.1682(6) 0.0620(3) 0.0200(11) Uani 1 1 d .
C10 C 0.6834(4) 0.4090(8) -0.0938(4) 0.0254(14) Uani 1 1 d .
F2 F 0.9037(3) 0.1658(6) -0.0705(2) 0.0495(11) Uani 1 1 d .
C1 C 0.5695(4) 0.2373(8) 0.1123(3) 0.0216(13) Uani 1 1 d .
C2 C 0.5610(4) 0.1768(9) 0.1827(3) 0.0282(14) Uani 1 1 d .
H2 H 0.5125 0.1269 0.1919 0.034 Uiso 1 1 calc R
C13 C 0.5629(4) 0.3190(8) -0.0691(3) 0.0185(12) Uani 1 1 d .
F4 F 0.9017(3) 0.0026(8) -0.2303(2) 0.0729(16) Uani 1 1 d .
F3 F 0.9044(3) 0.3017(6) -0.1797(3) 0.0601(13) Uani 1 1 d .
C19 C 0.2056(4) 0.0912(8) -0.1030(4) 0.0288(15) Uani 1 1 d .
H19 H 0.1552 0.0740 -0.1393 0.035 Uiso 1 1 calc R
N3 N 0.8044(3) 0.4613(7) 0.0006(3) 0.0234(11) Uani 1 1 d .
C21 C 0.3532(3) 0.1817(7) -0.0675(3) 0.0171(12) Uani 1 1 d .
C12 C 0.5503(4) 0.3223(9) -0.1468(3) 0.0246(13) Uani 1 1 d .
H12 H 0.5002 0.2916 -0.1817 0.030 Uiso 1 1 calc R
C17 C 0.2820(4) 0.0774(8) 0.0272(4) 0.0242(14) Uani 1 1 d .
H17 H 0.2833 0.0525 0.0761 0.029 Uiso 1 1 calc R
C16 C 0.3572(4) 0.1424(7) 0.0088(3) 0.0218(13) Uani 1 1 d .
C3 C 0.6373(4) 0.2054(10) 0.2345(3) 0.0340(16) Uani 1 1 d .
H3 H 0.6498 0.1794 0.2848 0.041 Uiso 1 1 calc R
C9 C 0.7692(4) 0.4574(9) -0.0705(3) 0.0269(14) Uani 1 1 d .
H9 H 0.7996 0.4855 -0.1043 0.032 Uiso 1 1 calc R
C7 C 0.9317(4) 0.3940(9) 0.1046(4) 0.0435(19) Uani 1 1 d .
H7A H 0.9207 0.2593 0.0934 0.052 Uiso 1 1 calc R
H7B H 0.9924 0.4115 0.1188 0.052 Uiso 1 1 calc R
C5 C 0.7784(4) 0.3316(9) 0.2137(4) 0.0332(16) Uani 1 1 d .
H5 H 0.8121 0.3240 0.2621 0.040 Uiso 1 1 calc R
C8 C 0.8941(4) 0.5104(10) 0.0341(4) 0.0346(16) Uani 1 1 d .
H8A H 0.8987 0.6460 0.0458 0.042 Uiso 1 1 calc R
H8B H 0.9260 0.4854 -0.0013 0.042 Uiso 1 1 calc R
F1 F 0.8013(2) 0.0903(6) -0.1738(3) 0.0539(12) Uani 1 1 d .
C6 C 0.8985(4) 0.4448(10) 0.1706(4) 0.0395(18) Uani 1 1 d .
H6A H 0.9330 0.3815 0.2143 0.047 Uiso 1 1 calc R
H6B H 0.9038 0.5819 0.1790 0.047 Uiso 1 1 calc R
C18 C 0.2096(4) 0.0531(8) -0.0274(4) 0.0283(15) Uani 1 1 d .
H18 H 0.1614 0.0107 -0.0153 0.034 Uiso 1 1 calc R
C11 C 0.6253(4) 0.3791(8) -0.1628(3) 0.0258(13) Uani 1 1 d .
H11 H 0.6345 0.3939 -0.2091 0.031 Uiso 1 1 calc R
C4 C 0.6924(4) 0.2814(8) 0.1964(3) 0.0263(14) Uani 1 1 d .
C20 C 0.2768(4) 0.1539(8) -0.1227(3) 0.0258(14) Uani 1 1 d .
H20 H 0.2741 0.1773 -0.1719 0.031 Uiso 1 1 calc R

loop_
_atom_site_aniso_label
_atom_site_aniso_U_11
_atom_site_aniso_U_22
_atom_site_aniso_U_33
_atom_site_aniso_U_23
_atom_site_aniso_U_13
_atom_site_aniso_U_12
Au1 0.01446(12) 0.01983(12) 0.02462(13) -0.00405(11) -0.00112(8) 0.00278(10)
P 0.0212(8) 0.0351(9) 0.0222(8) -0.0050(7) 0.0051(7) -0.0032(7)
N1 0.023(3) 0.020(2) 0.016(2) 0.000(2) -0.004(2) 0.003(2)
N4 0.018(2) 0.020(2) 0.024(2) -0.003(2) 0.005(2) 0.004(2)
N6 0.017(3) 0.015(2) 0.019(2) 0.0000(19) 0.001(2) 0.0049(19)
C14 0.017(3) 0.010(2) 0.018(3) -0.004(2) 0.004(2) 0.003(2)
F5 0.022(2) 0.058(3) 0.067(3) -0.015(2) 0.010(2) -0.0055(18)
F6 0.043(2) 0.035(2) 0.061(3) 0.001(2) 0.013(2) 0.0009(18)
N2 0.020(3) 0.030(3) 0.036(3) -0.008(3) -0.007(2) 0.002(2)
C15 0.017(3) 0.009(3) 0.023(3) 0.000(2) 0.004(2) 0.004(2)
N5 0.023(3) 0.016(2) 0.022(3) -0.004(2) 0.008(2) 0.003(2)
C10 0.017(3) 0.025(3) 0.035(3) 0.001(3) 0.008(3) 0.002(2)
F2 0.061(3) 0.055(3) 0.036(2) -0.015(2) 0.019(2) 0.002(2)
C1 0.022(3) 0.024(3) 0.020(3) -0.006(3) 0.007(3) 0.007(2)
C2 0.032(4) 0.038(4) 0.017(3) -0.002(3) 0.010(3) 0.006(3)
C13 0.016(3) 0.018(3) 0.019(3) 0.002(2) 0.002(2) 0.003(2)
F4 0.073(4) 0.113(4) 0.040(3) -0.036(3) 0.028(3) -0.045(3)
F3 0.051(3) 0.056(3) 0.067(3) 0.021(2) 0.005(2) -0.011(2)
C19 0.021(3) 0.015(3) 0.048(4) -0.008(3) 0.006(3) 0.003(2)
N3 0.016(3) 0.021(2) 0.033(3) -0.005(2) 0.006(2) -0.001(2)
C21 0.018(3) 0.010(2) 0.024(3) -0.001(2) 0.008(2) 0.006(2)
C12 0.021(3) 0.033(3) 0.018(3) -0.001(3) 0.003(3) -0.004(3)
C17 0.026(3) 0.019(3) 0.032(3) 0.003(3) 0.016(3) 0.001(2)
C16 0.025(3) 0.016(3) 0.028(3) 0.000(2) 0.011(3) 0.009(2)
C3 0.040(4) 0.042(4) 0.016(3) -0.004(3) 0.001(3) 0.007(3)
C9 0.029(4) 0.024(3) 0.031(4) 0.002(3) 0.014(3) 0.002(3)
C7 0.013(3) 0.032(4) 0.076(5) -0.003(4) -0.005(3) -0.001(3)
C5 0.028(4) 0.031(4) 0.032(4) -0.006(3) -0.007(3) 0.005(3)
C8 0.014(3) 0.038(4) 0.052(4) -0.017(3) 0.008(3) -0.005(3)
F1 0.023(2) 0.063(3) 0.069(3) 0.006(2) 0.002(2) -0.0012(19)
C6 0.015(3) 0.044(4) 0.047(4) -0.006(3) -0.012(3) -0.002(3)
C18 0.024(3) 0.022(3) 0.045(4) -0.004(3) 0.019(3) 0.000(3)
C11 0.025(3) 0.035(3) 0.019(3) 0.001(3) 0.009(2) -0.004(3)
C4 0.030(4) 0.027(3) 0.016(3) -0.003(3) -0.003(3) 0.007(3)
C20 0.014(3) 0.025(3) 0.033(3) -0.005(3) -0.002(3) 0.004(2)

loop_
_atom_type_symbol
_atom_type_description
_atom_type_scat_dispersion_real
_atom_type_scat_dispersion_imag
_atom_type_scat_source
C C 0.0033 0.0016 'International Tables Vol C Tables 4.2.6.8 and 6.1.1.4'
H H 0.0000 0.0000 'International Tables Vol C Tables 4.2.6.8 and 6.1.1.4'
N N 0.0061 0.0033 'International Tables Vol C Tables 4.2.6.8 and 6.1.1.4'
F F 0.0171 0.0103 'International Tables Vol C Tables 4.2.6.8 and 6.1.1.4'
P P 0.1023 0.0942 'International Tables Vol C Tables 4.2.6.8 and 6.1.1.4'
Au Au -2.0133 8.8022 'International Tables Vol C Tables 4.2.6.8 and 6.1.1.4'

loop_
_geom_angle_atom_site_label_1
_geom_angle_atom_site_label_2
_geom_angle_atom_site_label_3
_geom_angle
N4 Au1 N1 99.23(19)
N4 Au1 N2 177.65(19)
N1 Au1 N2 81.7(2)
N4 Au1 N3 81.8(2)
N1 Au1 N3 177.71(18)
N2 Au1 N3 97.2(2)
F5 P F4 89.9(2)
F5 P F2 90.0(2)
F4 P F2 179.9(3)
F5 P F1 179.5(3)
F4 P F1 90.5(3)
F2 P F1 89.7(2)
F5 P F3 89.9(2)
F4 P F3 90.7(3)
F2 P F3 89.3(2)
F1 P F3 89.8(2)
F5 P F6 91.5(2)
F4 P F6 90.2(3)
F2 P F6 89.7(2)
F1 P F6 88.8(2)
F3 P F6 178.3(3)
C1 N1 C4 108.4(5)
C1 N1 Au1 138.6(4)
C4 N1 Au1 112.6(4)
C13 N4 C10 108.6(5)
C13 N4 Au1 139.3(4)
C10 N4 Au1 111.6(4)
C14 N6 C21 120.0(5)
N6 C14 C15 119.6(5)
N6 C14 C13 109.2(4)
C15 C14 C13 131.1(5)
C5 N2 C6 124.5(5)
C5 N2 Au1 112.5(4)
C6 N2 Au1 123.0(5)
N5 C15 C14 119.9(5)
N5 C15 C1 108.6(5)
C14 C15 C1 131.5(5)
C16 N5 C15 119.7(5)
C9 C10 C11 134.5(6)
C9 C10 N4 116.1(5)
C11 C10 N4 109.3(5)
N1 C1 C2 107.6(5)
N1 C1 C15 129.9(5)
C2 C1 C15 122.5(5)
C3 C2 C1 108.2(6)
N4 C13 C12 107.4(5)
N4 C13 C14 129.7(5)
C12 C13 C14 122.9(5)
C20 C19 C18 120.5(6)
C9 N3 C8 123.8(6)
C9 N3 Au1 113.3(4)
C8 N3 Au1 122.9(4)
N6 C21 C20 120.1(5)
N6 C21 C16 120.2(5)
C20 C21 C16 119.7(5)
C11 C12 C13 109.3(5)
C18 C17 C16 119.5(6)
N5 C16 C21 120.6(5)
N5 C16 C17 120.3(5)
C21 C16 C17 119.1(5)
C2 C3 C4 106.5(5)
N3 C9 C10 117.1(6)
C6 C7 C8 115.4(5)
N2 C5 C4 118.9(6)
N3 C8 C7 111.6(5)
N2 C6 C7 113.1(5)
C17 C18 C19 121.5(6)
C10 C11 C12 105.3(5)
N1 C4 C3 109.3(5)
N1 C4 C5 114.2(6)
C3 C4 C5 136.4(6)
C19 C20 C21 119.7(6)

loop_
_geom_bond_atom_site_label_1
_geom_bond_atom_site_label_2
_geom_bond_distance
Au1 N4 1.976(5)
Au1 N1 1.993(5)
Au1 N2 2.005(5)
Au1 N3 2.022(5)
P F5 1.588(4)
P F4 1.600(4)
P F2 1.605(4)
P F1 1.606(4)
P F3 1.617(5)
P F6 1.619(4)
N1 C1 1.361(7)
N1 C4 1.386(7)
N4 C13 1.361(7)
N4 C10 1.404(8)
N6 C14 1.340(7)
N6 C21 1.355(7)
C14 C15 1.473(7)
C14 C13 1.486(8)
N2 C5 1.314(9)
N2 C6 1.467(8)
C15 N5 1.348(7)
C15 C1 1.482(8)
N5 C16 1.342(7)
C10 C9 1.403(8)
C10 C11 1.404(8)
C1 C2 1.433(8)
C2 C3 1.381(9)
C13 C12 1.419(8)
C19 C20 1.392(9)
C19 C18 1.431(9)
N3 C9 1.308(7)
N3 C8 1.480(7)
C21 C20 1.411(8)
C21 C16 1.444(8)
C12 C11 1.405(8)
C17 C18 1.358(9)
C17 C16 1.446(8)
C3 C4 1.403(9)
C7 C6 1.526(10)
C7 C8 1.537(10)
C5 C4 1.410(9)

loop_
_geom_torsion_atom_site_label_1
_geom_torsion_atom_site_label_2
_geom_torsion_atom_site_label_3
_geom_torsion_atom_site_label_4
_geom_torsion
N4 Au1 N1 C1 4.0(6)
N2 Au1 N1 C1 -173.8(6)
N4 Au1 N1 C4 175.4(4)
N2 Au1 N1 C4 -2.4(4)
N1 Au1 N4 C13 -3.9(6)
N3 Au1 N4 C13 174.0(6)
N1 Au1 N4 C10 -174.4(4)
N3 Au1 N4 C10 3.5(4)
C21 N6 C14 C15 -1.0(7)
C21 N6 C14 C13 176.6(4)
N1 Au1 N2 C5 2.2(4)
N3 Au1 N2 C5 -175.7(4)
N1 Au1 N2 C6 -179.6(5)
N3 Au1 N2 C6 2.4(5)
N6 C14 C15 N5 1.0(7)
C13 C14 C15 N5 -176.1(5)
N6 C14 C15 C1 178.8(5)
C13 C14 C15 C1 1.7(9)
C14 C15 N5 C16 0.3(7)
C1 C15 N5 C16 -178.0(4)
C13 N4 C10 C9 -177.0(5)
Au1 N4 C10 C9 -3.5(6)
C13 N4 C10 C11 0.5(6)
Au1 N4 C10 C11 174.0(4)
C4 N1 C1 C2 0.4(6)
Au1 N1 C1 C2 172.1(4)
C4 N1 C1 C15 180.0(5)
Au1 N1 C1 C15 -8.3(10)
N5 C15 C1 N1 -175.2(5)
C14 C15 C1 N1 6.8(10)
N5 C15 C1 C2 4.4(7)
C14 C15 C1 C2 -173.7(5)
N1 C1 C2 C3 0.0(7)
C15 C1 C2 C3 -179.6(5)
C10 N4 C13 C12 -0.3(6)
Au1 N4 C13 C12 -171.0(4)
C10 N4 C13 C14 179.6(5)
Au1 N4 C13 C14 8.9(10)
N6 C14 C13 N4 173.6(5)
C15 C14 C13 N4 -9.1(10)
N6 C14 C13 C12 -6.6(7)
C15 C14 C13 C12 170.7(5)
N4 Au1 N3 C9 -3.2(4)
N2 Au1 N3 C9 174.7(4)
N4 Au1 N3 C8 178.6(5)
N2 Au1 N3 C8 -3.5(5)
C14 N6 C21 C20 -178.8(5)
C14 N6 C21 C16 -0.1(7)
N4 C13 C12 C11 0.0(7)
C14 C13 C12 C11 -179.9(5)
C15 N5 C16 C21 -1.4(7)
C15 N5 C16 C17 179.5(5)
N6 C21 C16 N5 1.3(8)
C20 C21 C16 N5 -179.9(5)
N6 C21 C16 C17 -179.5(5)
C20 C21 C16 C17 -0.8(8)
C18 C17 C16 N5 179.7(5)
C18 C17 C16 C21 0.5(8)
C1 C2 C3 C4 -0.4(7)
C8 N3 C9 C10 -179.7(5)
Au1 N3 C9 C10 2.1(7)
C11 C10 C9 N3 -175.8(6)
N4 C10 C9 N3 1.0(8)
C6 N2 C5 C4 -179.7(6)
Au1 N2 C5 C4 -1.6(7)
C9 N3 C8 C7 -144.9(6)
Au1 N3 C8 C7 33.1(7)
C6 C7 C8 N3 -69.5(7)
C5 N2 C6 C7 146.4(6)
Au1 N2 C6 C7 -31.5(8)
C8 C7 C6 N2 69.1(7)
C16 C17 C18 C19 -0.3(8)
C20 C19 C18 C17 0.3(8)
C9 C10 C11 C12 176.4(7)
N4 C10 C11 C12 -0.5(7)
C13 C12 C11 C10 0.3(7)
C1 N1 C4 C3 -0.7(7)
Au1 N1 C4 C3 -174.7(4)
C1 N1 C4 C5 176.3(5)
Au1 N1 C4 C5 2.3(6)
C2 C3 C4 N1 0.6(7)
C2 C3 C4 C5 -175.3(7)
N2 C5 C4 N1 -0.4(8)
N2 C5 C4 C3 175.4(7)
C18 C19 C20 C21 -0.6(8)
N6 C21 C20 C19 179.6(5)
C16 C21 C20 C19 0.8(8)
